data_2019024
loop_
_publ_author_name
'Benylles, Amina'
'Cairns, Donald'
'Cox, Philip J.'
'Kay, Graeme'

_publ_section_title
;
 Three salts from the reactions of cysteamine and cystamine with
 <small>L</small>-(+)-tartaric acid
;
_journal_coeditor_code YP3029
_journal_issue 6
_journal_name_full 'Acta Crystallographica Section C'
_journal_page_first 658
_journal_page_last 664
_journal_paper_doi 10.1107/S0108270113012377
_journal_volume 69
_journal_year 2013
_chemical_formula_iupac 'C4 H14 N2 S2 2+ , 2C4 H5 O6 - , 2H2 O'
_chemical_formula_moiety 'C4 H14 N2 S2 2+, 2(C4 H5 O6 -), 2(H2 O)'
_chemical_formula_sum 'C12 H28 N2 O14 S2'
_chemical_formula_weight 488.48
_chemical_name_systematic
;
Cystamine bis[tartrate(1-)] dihydrate
;
_space_group_IT_number 19
_symmetry_cell_setting orthorhombic
_symmetry_space_group_name_Hall 'P 2ac 2ab'
_symmetry_space_group_name_H-M 'P 21 21 21'
_atom_sites_solution_hydrogens geom
_atom_sites_solution_primary direct
_atom_sites_solution_secondary difmap
_audit_creation_method 'WinGX routine CIF_UPDATE'
_cell_angle_alpha 90
_cell_angle_beta 90
_cell_angle_gamma 90
_cell_formula_units_Z 4
_cell_length_a 7.3425(5)
_cell_length_b 10.5227(8)
_cell_length_c 26.983(2)
_cell_measurement_temperature 120(2)
_cell_volume 2084.8(3)
_computing_cell_refinement
;
DENZO (Otwinowski & Minor, 1997) and COLLECT (Nonius, 1998)
;
_computing_data_collection 'COLLECT (Nonius, 1998)'
_computing_data_reduction
;
DENZO (Otwinowski & Minor, 1997) and COLLECT (Nonius, 1998)
;
_computing_molecular_graphics 'PLATON (Spek, 2009)'
_computing_publication_material
;
SHELXL97 (Sheldrick, 2008), PLATON (Spek, 2009), publCIF
(Westrip, 2010) and
WinGX (Farrugia, 2012)
;
_computing_structure_refinement 'SHELXL97 (Sheldrick, 2008)'
_computing_structure_solution 'SHELXS97 (Sheldrick, 2008)'
_diffrn_ambient_temperature 120(2)
_diffrn_detector_area_resol_mean 9.091
_diffrn_measured_fraction_theta_full 0.994
_diffrn_measured_fraction_theta_max 0.994
_diffrn_measurement_device_type 'Bruker Nonius KappaCCD area-detector'
_diffrn_measurement_method '\f and \w'
_diffrn_radiation_monochromator graphite
_diffrn_radiation_type MoK\a
_diffrn_radiation_wavelength 0.71073
_diffrn_reflns_av_R_equivalents 0.0841
_diffrn_reflns_limit_h_max 8
_diffrn_reflns_limit_h_min -8
_diffrn_reflns_limit_k_max 12
_diffrn_reflns_limit_k_min -12
_diffrn_reflns_limit_l_max 30
_diffrn_reflns_limit_l_min -32
_diffrn_reflns_number 12189
_diffrn_reflns_theta_full 25
_diffrn_reflns_theta_max 25
_diffrn_reflns_theta_min 2.98
_diffrn_standards_decay_% 0
_diffrn_standards_number 0
_exptl_absorpt_coefficient_mu 0.329
_exptl_absorpt_correction_T_max 1.0
_exptl_absorpt_correction_T_min 0.3633
_exptl_absorpt_correction_type multi-scan
_exptl_absorpt_process_details '(SADABS; Sheldrick, 2007)'
_exptl_crystal_colour colourless
_exptl_crystal_density_diffrn 1.556
_exptl_crystal_density_method 'not measured'
_exptl_crystal_description needle
_exptl_crystal_F_000 1032
_exptl_crystal_size_max 0.22
_exptl_crystal_size_mid 0.02
_exptl_crystal_size_min 0.02
_refine_diff_density_max 0.419
_refine_diff_density_min -0.394
_refine_ls_abs_structure_details 'Flack, (1983), 1396 Friedel pairs'
_refine_ls_abs_structure_Flack -0.1(2)
_refine_ls_extinction_method none
_refine_ls_goodness_of_fit_ref 1.089
_refine_ls_hydrogen_treatment constr
_refine_ls_matrix_type full
_refine_ls_number_parameters 271
_refine_ls_number_reflns 3527
_refine_ls_number_restraints 6
_refine_ls_restrained_S_all 1.088
_refine_ls_R_factor_all 0.1259
_refine_ls_R_factor_gt 0.0782
_refine_ls_shift/su_max 0
_refine_ls_shift/su_mean 0
_refine_ls_structure_factor_coef Fsqd
_refine_ls_weighting_details 'calc w = 1/[\s^2^(Fo^2^)+(0.0000P)^2^+8.3475P] where P=(Fo^2^+2Fc^2^)/3'
_refine_ls_weighting_scheme calc
_refine_ls_wR_factor_ref 0.1517
_reflns_number_gt 2471
_reflns_number_total 3527
_reflns_threshold_expression I>2\s(I)
_cod_data_source_file yp3029.cif
_cod_data_source_block III
_cod_database_code 2019024
_cod_database_fobs_code 2019024

loop_
_symmetry_equiv_pos_as_xyz
'x, y, z'
'-x+1/2, -y, z+1/2'
'-x, y+1/2, -z+1/2'
'x+1/2, -y+1/2, -z'

loop_
_atom_site_type_symbol
_atom_site_label
_atom_site_fract_x
_atom_site_fract_y
_atom_site_fract_z
_atom_site_U_iso_or_equiv
_atom_site_adp_type
_atom_site_calc_flag
_atom_site_refinement_flags
_atom_site_occupancy
S S1 0.7357(3) 0.03187(18) 0.13999(8) 0.0344(5) Uani d . 1
S S2 0.4847(3) -0.00251(19) 0.16935(7) 0.0334(5) Uani d . 1
N N1 0.6674(8) 0.4198(6) 0.1346(2) 0.0291(15) Uani d . 1
H H1A 0.7715 0.4372 0.1176 0.035 Uiso d R 1
H H1B 0.6513 0.4789 0.1588 0.035 Uiso d R 1
H H1C 0.5709 0.4218 0.1134 0.035 Uiso d R 1
N N2 0.4048(8) -0.2558(6) 0.1048(2) 0.0267(15) Uani d . 1
H H2A 0.4989 -0.2589 0.1267 0.032 Uiso d R 1
H H2B 0.4202 -0.317 0.0813 0.032 Uiso d R 1
H H2C 0.2981 -0.2693 0.1211 0.032 Uiso d R 1
C C1 0.6814(12) 0.2911(7) 0.1573(3) 0.037(2) Uani d . 1
H H1D 0.5665 0.2701 0.1747 0.044 Uiso calc R 1
H H1E 0.7816 0.2898 0.1819 0.044 Uiso calc R 1
C C2 0.7178(12) 0.1946(6) 0.1171(3) 0.035(2) Uani d . 1
H H2D 0.8326 0.2173 0.1 0.042 Uiso calc R 1
H H2E 0.6183 0.1988 0.0924 0.042 Uiso calc R 1
C C3 0.3405(10) -0.0263(7) 0.1156(3) 0.0326(19) Uani d . 1
H H3A 0.2157 -0.0458 0.1272 0.039 Uiso calc R 1
H H3B 0.3348 0.0544 0.0968 0.039 Uiso calc R 1
C C4 0.4004(11) -0.1302(7) 0.0809(3) 0.0323(19) Uani d . 1
H H4A 0.3162 -0.1333 0.0522 0.039 Uiso calc R 1
H H4B 0.5235 -0.1099 0.0681 0.039 Uiso calc R 1
O O1 0.3585(7) 0.6867(5) 0.23471(19) 0.0323(14) Uani d . 1
H H1 0.4724 0.681 0.2329 0.048 Uiso d R 1
O O2 0.3594(7) 0.5104(5) 0.1891(2) 0.0407(14) Uani d . 1
O O3 -0.0053(7) 0.4852(5) 0.1973(2) 0.0417(14) Uani d . 1
H H3 0.0525 0.4658 0.1715 0.063 Uiso d R 1
O O4 0.0684(7) 0.7351(5) 0.15084(18) 0.0360(14) Uani d . 1
H H4 -0.0155 0.7293 0.1298 0.054 Uiso d R 1
O O5 -0.2776(7) 0.6958(4) 0.15477(17) 0.0295(13) Uani d . 1
O O6 -0.2942(7) 0.6986(5) 0.23731(18) 0.0340(14) Uani d . 1
C C5 0.2848(10) 0.5904(8) 0.2128(3) 0.0311(18) Uani d . 1
C C6 0.0774(10) 0.5891(7) 0.2199(3) 0.0275(18) Uani d . 1
H H6 0.0508 0.5857 0.2562 0.033 Uiso calc R 1
C C7 -0.0032(11) 0.7149(7) 0.1986(3) 0.0293(18) Uani d . 1
H H7 0.032 0.7874 0.2205 0.035 Uiso calc R 1
C C8 -0.2110(10) 0.7027(6) 0.1977(3) 0.0248(18) Uani d . 1
O O7 0.6171(6) 0.5848(5) 0.0360(2) 0.0323(13) Uani d . 1
O O8 0.6364(6) 0.4089(5) -0.01008(19) 0.0319(13) Uani d . 1
O O9 0.2648(6) 0.6175(4) 0.01331(17) 0.0267(11) Uani d . 1
H H9 0.3061 0.6726 -0.0062 0.04 Uiso d R 1
O O10 0.3270(7) 0.4047(5) 0.08339(17) 0.0352(13) Uani d . 1
H H10 0.2406 0.4198 0.1029 0.053 Uiso d R 1
O O11 -0.0205(7) 0.4277(5) 0.07573(19) 0.0351(13) Uani d . 1
O O12 -0.0271(6) 0.3977(4) -0.00650(19) 0.0302(12) Uani d . 1
H H12 -0.1396 0.4096 -0.0033 0.045 Uiso d R 1
C C9 0.5497(9) 0.5001(8) 0.0105(3) 0.0290(17) Uani d . 1
C C10 0.3420(9) 0.4979(7) 0.0020(2) 0.0244(16) Uani d . 1
H H10A 0.3169 0.477 -0.0335 0.029 Uiso calc R 1
C C11 0.2599(10) 0.3952(7) 0.0348(3) 0.0283(17) Uani d . 1
H H11A 0.2923 0.3099 0.021 0.034 Uiso calc R 1
C C12 0.0505(10) 0.4091(7) 0.0355(3) 0.0296(19) Uani d . 1
O O13 0.9326(7) 0.7207(4) 0.04844(18) 0.0311(13) Uani d D 1
H H13A 0.8559 0.6618 0.0536 0.047 Uiso d RD 1
H H13B 1.0294 0.6821 0.0403 0.047 Uiso d RD 1
O O14 0.1419(8) 0.2478(5) 0.1701(2) 0.0541(17) Uani d D 1
H H14A 0.2319 0.2525 0.15 0.081 Uiso d RD 1
H H14B 0.1906 0.2105 0.1955 0.081 Uiso d RD 1

loop_
_atom_site_aniso_label
_atom_site_aniso_U_11
_atom_site_aniso_U_22
_atom_site_aniso_U_33
_atom_site_aniso_U_12
_atom_site_aniso_U_13
_atom_site_aniso_U_23
S1 0.0365(11) 0.0256(10) 0.0410(11) -0.0013(9) -0.0018(10) -0.0029(10)
S2 0.0455(12) 0.0242(10) 0.0305(9) -0.0045(10) 0.0046(10) -0.0016(9)
N1 0.025(3) 0.031(4) 0.030(3) 0.001(3) 0.003(3) 0.004(3)
N2 0.029(4) 0.023(4) 0.028(3) 0.002(3) -0.003(3) -0.003(3)
C1 0.044(5) 0.035(5) 0.032(5) 0.003(4) -0.001(4) -0.001(4)
C2 0.054(6) 0.015(4) 0.035(4) -0.001(4) 0.004(4) 0.003(3)
C3 0.042(5) 0.022(5) 0.034(4) 0.001(4) -0.003(4) 0.007(4)
C4 0.040(5) 0.023(4) 0.034(5) -0.008(4) 0.002(4) 0.003(4)
O1 0.028(3) 0.034(3) 0.034(3) -0.002(3) 0.003(2) -0.009(3)
O2 0.039(3) 0.030(3) 0.053(4) 0.001(3) 0.006(3) -0.011(3)
O3 0.032(3) 0.035(3) 0.059(3) -0.007(3) -0.001(3) -0.009(3)
O4 0.026(3) 0.050(4) 0.032(3) -0.001(3) -0.002(2) 0.011(3)
O5 0.035(3) 0.028(3) 0.025(3) 0.003(2) -0.002(2) -0.001(2)
O6 0.024(3) 0.048(4) 0.030(3) -0.005(3) 0.010(3) -0.005(3)
C5 0.032(5) 0.037(5) 0.025(4) 0.001(4) -0.004(4) 0.002(4)
C6 0.034(5) 0.021(4) 0.027(4) 0.002(4) 0.000(3) 0.000(4)
C7 0.029(5) 0.023(4) 0.036(4) -0.001(4) 0.002(4) -0.008(4)
C8 0.033(5) 0.008(4) 0.033(4) 0.005(3) 0.002(4) 0.001(3)
O7 0.026(3) 0.017(3) 0.054(4) 0.000(2) 0.000(3) -0.008(3)
O8 0.035(3) 0.021(3) 0.039(3) 0.005(2) 0.005(3) -0.009(3)
O9 0.029(3) 0.019(3) 0.032(3) 0.006(2) 0.002(2) 0.005(2)
O10 0.038(3) 0.043(3) 0.026(3) -0.006(3) 0.003(3) 0.007(3)
O11 0.026(3) 0.040(3) 0.040(3) 0.001(3) 0.003(3) 0.008(3)
O12 0.024(3) 0.025(3) 0.042(3) 0.002(2) 0.001(3) -0.003(3)
C9 0.034(4) 0.025(4) 0.028(4) -0.002(4) 0.005(4) 0.008(4)
C10 0.032(4) 0.018(4) 0.024(4) 0.002(3) 0.002(3) -0.003(4)
C11 0.022(4) 0.029(4) 0.034(4) 0.001(4) -0.005(4) 0.002(4)
C12 0.038(5) 0.009(4) 0.042(5) -0.005(3) 0.006(4) 0.006(4)
O13 0.038(3) 0.016(3) 0.039(3) 0.004(2) 0.002(3) 0.002(3)
O14 0.056(4) 0.044(4) 0.063(4) 0.010(3) -0.008(3) 0.008(4)

loop_
_atom_type_symbol
_atom_type_description
_atom_type_scat_dispersion_real
_atom_type_scat_dispersion_imag
_atom_type_scat_source
C C 0.0033 0.0016 'International Tables Vol C Tables 4.2.6.8 and 6.1.1.4'
H H 0 0 'International Tables Vol C Tables 4.2.6.8 and 6.1.1.4'
N N 0.0061 0.0033 'International Tables Vol C Tables 4.2.6.8 and 6.1.1.4'
O O 0.0106 0.006 'International Tables Vol C Tables 4.2.6.8 and 6.1.1.4'
S S 0.1246 0.1234 'International Tables Vol C Tables 4.2.6.8 and 6.1.1.4'

loop_
_geom_angle_atom_site_label_1
_geom_angle_atom_site_label_2
_geom_angle_atom_site_label_3
_geom_angle
C2 S1 S2 103.5(3)
C3 S2 S1 104.0(3)
C1 N1 H1A 109.5
C1 N1 H1B 109.5
H1A N1 H1B 109.5
C1 N1 H1C 109.5
H1A N1 H1C 109.5
H1B N1 H1C 109.5
C4 N2 H2A 109.5
C4 N2 H2B 109.5
H2A N2 H2B 109.5
C4 N2 H2C 109.4
H2A N2 H2C 109.5
H2B N2 H2C 109.5
N1 C1 C2 109.1(6)
N1 C1 H1D 109.9
C2 C1 H1D 109.9
N1 C1 H1E 109.9
C2 C1 H1E 109.9
H1D C1 H1E 108.3
C1 C2 S1 113.6(5)
C1 C2 H2D 108.8
S1 C2 H2D 108.8
C1 C2 H2E 108.8
S1 C2 H2E 108.8
H2D C2 H2E 107.7
C4 C3 S2 115.3(5)
C4 C3 H3A 108.4
S2 C3 H3A 108.4
C4 C3 H3B 108.4
S2 C3 H3B 108.4
H3A C3 H3B 107.5
N2 C4 C3 112.7(6)
N2 C4 H4A 109.1
C3 C4 H4A 109.1
N2 C4 H4B 109.1
C3 C4 H4B 109.1
H4A C4 H4B 107.8
C5 O1 H1 109.5
C6 O3 H3 109.5
C7 O4 H4 109.5
O2 C5 O1 127.5(7)
O2 C5 C6 121.1(7)
O1 C5 C6 111.4(7)
O3 C6 C5 112.6(6)
O3 C6 C7 109.8(6)
C5 C6 C7 108.8(6)
O3 C6 H6 108.5
C5 C6 H6 108.5
C7 C6 H6 108.5
O4 C7 C8 111.8(6)
O4 C7 C6 108.9(6)
C8 C7 C6 108.2(6)
O4 C7 H7 109.3
C8 C7 H7 109.3
C6 C7 H7 109.3
O6 C8 O5 127.1(7)
O6 C8 C7 119.0(6)
O5 C8 C7 113.9(6)
C10 O9 H9 109.5
C11 O10 H10 109.5
C12 O12 H12 109.5
O7 C9 O8 125.9(7)
O7 C9 C10 119.5(7)
O8 C9 C10 114.6(7)
O9 C10 C11 110.3(5)
O9 C10 C9 110.5(6)
C11 C10 C9 108.4(6)
O9 C10 H10A 109.2
C11 C10 H10A 109.2
C9 C10 H10A 109.2
O10 C11 C10 110.7(6)
O10 C11 C12 109.3(6)
C10 C11 C12 109.6(6)
O10 C11 H11A 109.1
C10 C11 H11A 109.1
C12 C11 H11A 109.1
O11 C12 O12 128.0(7)
O11 C12 C11 116.9(7)
O12 C12 C11 115.1(7)
H13A O13 H13B 104.5
H14A O14 H14B 102

loop_
_geom_bond_atom_site_label_1
_geom_bond_atom_site_label_2
_geom_bond_distance
S1 C2 1.825(7)
S1 S2 2.038(3)
S2 C3 1.813(7)
N1 C1 1.490(9)
N1 H1A 0.91
N1 H1B 0.9101
N1 H1C 0.9099
N2 C4 1.471(9)
N2 H2A 0.91
N2 H2B 0.9099
N2 H2C 0.91
C1 C2 1.511(9)
C1 H1D 0.99
C1 H1E 0.99
C2 H2D 0.99
C2 H2E 0.99
C3 C4 1.506(10)
C3 H3A 0.99
C3 H3B 0.99
C4 H4A 0.99
C4 H4B 0.99
O1 C5 1.292(9)
O1 H1 0.84
O2 C5 1.191(8)
O3 C6 1.392(9)
O3 H3 0.8399
O4 C7 1.407(8)
O4 H4 0.8401
O5 C8 1.261(8)
O6 C8 1.231(8)
C5 C6 1.535(10)
C6 C7 1.560(10)
C6 H6 1
C7 C8 1.531(10)
C7 H7 1
O7 C9 1.229(8)
O8 C9 1.278(8)
O9 C10 1.414(8)
O9 H9 0.8401
O10 C11 1.405(8)
O10 H10 0.84
O11 C12 1.220(9)
O12 C12 1.275(9)
O12 H12 0.84
C9 C10 1.542(9)
C10 C11 1.522(9)
C10 H10A 1
C11 C12 1.544(10)
C11 H11A 1
O13 H13A 0.8485
O13 H13B 0.8473
O14 H14A 0.8558
O14 H14B 0.8663

loop_
_geom_hbond_atom_site_label_D
_geom_hbond_atom_site_label_H
_geom_hbond_atom_site_label_A
_geom_hbond_site_symmetry_A
_geom_hbond_distance_DH
_geom_hbond_distance_HA
_geom_hbond_distance_DA
_geom_hbond_angle_DHA
N1 H1A O11 1_655 0.91 1.9 2.789(8) 164.4
N1 H1B O2 . 0.91 2.32 2.861(8) 118.1
N1 H1B O5 1_655 0.91 2.34 2.983(8) 127.1
N1 H1C O10 . 0.91 1.97 2.859(7) 164.2
N2 H2A O5 1_645 0.91 1.87 2.741(8) 159.8
N2 H2B O7 1_545 0.91 2.16 2.948(8) 144.7
N2 H2B O9 1_545 0.91 2.27 2.987(7) 135.7
N2 H2C O4 1_545 0.91 1.87 2.767(7) 169
O1 H1 O6 1_655 0.84 1.73 2.554(7) 167.4
O3 H3 O14 . 0.84 2.39 2.819(8) 112.6
O4 H4 O5 . 0.84 2.07 2.576(7) 118.3
O4 H4 O13 1_455 0.84 2.23 2.941(7) 142.5
O9 H9 O13 4_465 0.84 1.85 2.682(7) 170.6
O10 H10 O11 . 0.84 2.05 2.572(7) 119.3
O12 H12 O8 1_455 0.84 1.66 2.476(7) 164.8
O13 H13A O7 . 0.85 1.99 2.743(7) 147.5
O13 H13B O9 1_655 0.85 1.99 2.833(7) 170
O14 H14A O10 . 0.86 2.51 3.170(8) 134.9
O14 H14B O6 3_545 0.87 1.97 2.786(8) 156.3

loop_
_geom_torsion_atom_site_label_1
_geom_torsion_atom_site_label_2
_geom_torsion_atom_site_label_3
_geom_torsion_atom_site_label_4
_geom_torsion
C2 S1 S2 C3 75.3(4)
N1 C1 C2 S1 -179.4(5)
S2 S1 C2 C1 62.4(6)
S1 S2 C3 C4 56.8(6)
S2 C3 C4 N2 61.0(8)
O2 C5 C6 O3 1.6(11)
O1 C5 C6 O3 -179.1(6)
O2 C5 C6 C7 -120.4(8)
O1 C5 C6 C7 58.9(8)
O3 C6 C7 O4 -75.0(7)
C5 C6 C7 O4 48.6(8)
O3 C6 C7 C8 46.7(8)
C5 C6 C7 C8 170.4(6)
O4 C7 C8 O6 -172.1(6)
C6 C7 C8 O6 67.9(8)
O4 C7 C8 O5 8.9(9)
C6 C7 C8 O5 -111.0(7)
O7 C9 C10 O9 17.5(9)
O8 C9 C10 O9 -163.4(6)
O7 C9 C10 C11 -103.5(8)
O8 C9 C10 C11 75.6(7)
O9 C10 C11 O10 -73.6(7)
C9 C10 C11 O10 47.5(8)
O9 C10 C11 C12 47.0(8)
C9 C10 C11 C12 168.2(6)
O10 C11 C12 O11 1.4(9)
C10 C11 C12 O11 -120.1(7)
O10 C11 C12 O12 -177.8(6)
C10 C11 C12 O12 60.8(8)
